data_2231970
loop_
_publ_author_name
'Rodstein, Matthew E.'
'Steffen, Paul D.'
'Krivogorsky, Bogdana'
'Grundt, Peter'

_publ_section_title
;
 <i>rac</i>-(6<i>S</i>)-6-Hydroxy-6-{2-[2-(propan-2-ylidene)hydrazinylidene]propyl}indolo[2,1-<i>b</i>]quinazolin-12(6<i>H</i>)-one
;
_journal_coeditor_code LD2027
_journal_issue 10
_journal_name_full 'Acta Crystallographica Section E'
_journal_page_first o2695
_journal_page_last o2696
_journal_paper_doi 10.1107/S1600536811037408
_journal_volume 67
_journal_year 2011
_chemical_formula_iupac 'C21 H20 N4 O2'
_chemical_formula_moiety 'C21 H20 N4 O2'
_chemical_formula_sum 'C21 H20 N4 O2'
_chemical_formula_weight 360.42
_chemical_name_systematic
;
<i>rac</i>-(6<i>S</i>)-6-Hydroxy-6-{2-[2-(propan-2-
ylidene)hydrazinylidene]propyl}indolo[2,1-<i>b</i>]quinazolin-12(6<i>H</i>)-one
;
_space_group_IT_number 14
_symmetry_cell_setting monoclinic
_symmetry_space_group_name_Hall '-P 2yn'
_symmetry_space_group_name_H-M 'P 1 21/n 1'
_atom_sites_solution_hydrogens geom
_atom_sites_solution_primary direct
_atom_sites_solution_secondary difmap
_cell_angle_alpha 90
_cell_angle_beta 99.58(3)
_cell_angle_gamma 90
_cell_formula_units_Z 4
_cell_length_a 8.6788(17)
_cell_length_b 15.117(3)
_cell_length_c 13.283(3)
_cell_measurement_reflns_used 1820
_cell_measurement_temperature 100
_cell_measurement_theta_max 2
_cell_measurement_theta_min 25
_cell_volume 1718.4(6)
_computing_cell_refinement 'HKL2000 (Otwinowski & Minor, 1997)'
_computing_data_collection 'CrystalClear (Rigaku Americas, 2009)'
_computing_data_reduction 'CrystalClear (Rigaku Americas, 2009)'
_computing_molecular_graphics 'CAMERON (Watkin <i>et al.</i>, 1996)'
_computing_publication_material 'CRYSTALS (Betteridge <i>et al.</i>, 2003)'
_computing_structure_refinement 'CRYSTALS (Betteridge <i>et al.</i>, 2003)'
_computing_structure_solution
;
CrystalStructure (Rigaku Americas, 2009) and
SIR2004 (Burla <i>et al.</i>, 2005)
;
_diffrn_ambient_temperature 100
_diffrn_detector_area_resol_mean 10
_diffrn_measured_fraction_theta_full 0.996
_diffrn_measured_fraction_theta_max 0.996
_diffrn_measurement_device 'image plate'
_diffrn_measurement_device_type 'Rigaku R-AXIS RAPID II image-plate'
_diffrn_measurement_method \w/2\q
_diffrn_radiation_monochromator graphite
_diffrn_radiation_source 'Mo Sealed tube tube'
_diffrn_radiation_type 'Mo K\a'
_diffrn_radiation_wavelength 0.71073
_diffrn_reflns_av_R_equivalents 0.096
_diffrn_reflns_limit_h_max 9
_diffrn_reflns_limit_h_min -10
_diffrn_reflns_limit_k_max 17
_diffrn_reflns_limit_k_min -17
_diffrn_reflns_limit_l_max 15
_diffrn_reflns_limit_l_min -14
_diffrn_reflns_number 11165
_diffrn_reflns_theta_full 24.711
_diffrn_reflns_theta_max 24.711
_diffrn_reflns_theta_min 3.053
_diffrn_standards_number 0
_exptl_absorpt_coefficient_mu 0.093
_exptl_absorpt_correction_T_max 0.98
_exptl_absorpt_correction_T_min 0.98
_exptl_absorpt_correction_type multi-scan
_exptl_absorpt_process_details '(ABSCOR; Higashi, 1995)'
_exptl_crystal_colour colourless
_exptl_crystal_density_diffrn 1.393
_exptl_crystal_density_method 'not measured'
_exptl_crystal_description block
_exptl_crystal_F_000 760
_exptl_crystal_size_max 0.200
_exptl_crystal_size_mid 0.200
_exptl_crystal_size_min 0.200
_refine_diff_density_max 0.59
_refine_diff_density_min -0.48
_refine_ls_extinction_method None
_refine_ls_goodness_of_fit_ref 1.0129
_refine_ls_hydrogen_treatment refU
_refine_ls_matrix_type full
_refine_ls_number_constraints 13
_refine_ls_number_parameters 244
_refine_ls_number_reflns 2899
_refine_ls_number_restraints 0
_refine_ls_R_factor_all 0.0980
_refine_ls_R_factor_gt 0.0624
_refine_ls_shift/su_max 0.0001471
_refine_ls_shift/su_mean 0.0000159
_refine_ls_structure_factor_coef Fsqd
_refine_ls_weighting_details
;
Method, part 1, Chebychev polynomial,(Watkin, 1994; Prince, 1982)
[weight] = 1.0/[A~0~*T~0~(x)+A~1~*T~1~(x) ... +A~n-1~]*T~n-1~(x)]
where A~i~ are the Chebychev coefficients listed below and x= Fcalc/Fmax
Method = Robust Weighting (Prince, 1982)
W = [weight] * [1-(deltaF/6*sigmaF)^2^]^2^
A~i~ are:
5.56 6.74 1.72
;
_refine_ls_weighting_scheme calc
_refine_ls_wR_factor_all 0.1605
_refine_ls_wR_factor_gt 0.1284
_refine_ls_wR_factor_ref 0.1605
_reflns_number_gt 1850
_reflns_number_total 2914
_reflns_threshold_expression I>2\s(I)
_cod_data_source_file ld2027.cif
_cod_data_source_block I
_cod_original_sg_symbol_H-M 'P 21/n'
_cod_database_code 2231970
_cod_database_fobs_code 2231970

loop_
_symmetry_equiv_pos_as_xyz
x,y,z
-x,-y,-z
-x+1/2,y+1/2,-z+1/2
x+1/2,-y+1/2,z+1/2

loop_
_atom_site_type_symbol
_atom_site_label
_atom_site_fract_x
_atom_site_fract_y
_atom_site_fract_z
_atom_site_U_iso_or_equiv
_atom_site_adp_type
_atom_site_occupancy
O O19 0.8991(3) 0.37375(18) 0.4708(2) 0.0293 Uani 1.0000
C C6 0.8330(4) 0.4137(3) 0.3753(3) 0.0247 Uani 1.0000
C C14 0.7388(4) 0.4957(2) 0.3956(3) 0.0236 Uani 1.0000
N N11 0.5809(3) 0.4758(2) 0.3731(2) 0.0246 Uani 1.0000
C C16 0.5590(4) 0.3890(2) 0.3310(3) 0.0244 Uani 1.0000
C C15 0.7034(4) 0.3519(3) 0.3277(3) 0.0252 Uani 1.0000
C C7 0.7135(5) 0.2688(3) 0.2869(3) 0.0333 Uani 1.0000
C C8 0.5753(5) 0.2223(3) 0.2529(3) 0.0340 Uani 1.0000
C C9 0.4329(5) 0.2595(3) 0.2605(3) 0.0344 Uani 1.0000
C C10 0.4209(5) 0.3440(3) 0.2997(3) 0.0310 Uani 1.0000
C C12 0.4659(4) 0.5369(3) 0.3857(3) 0.0259 Uani 1.0000
O O18 0.3266(3) 0.51841(19) 0.3656(2) 0.0338 Uani 1.0000
C C17 0.5287(4) 0.6229(3) 0.4227(3) 0.0252 Uani 1.0000
C C13 0.6913(4) 0.6366(3) 0.4431(3) 0.0258 Uani 1.0000
N N5 0.7978(3) 0.5697(2) 0.4294(2) 0.0260 Uani 1.0000
C C4 0.7479(5) 0.7207(3) 0.4739(3) 0.0312 Uani 1.0000
C C3 0.6455(5) 0.7880(3) 0.4861(3) 0.0356 Uani 1.0000
C C2 0.4848(5) 0.7732(3) 0.4689(3) 0.0348 Uani 1.0000
C C1 0.4268(4) 0.6917(3) 0.4381(3) 0.0294 Uani 1.0000
C C20 0.9621(4) 0.4328(3) 0.3137(3) 0.0272 Uani 1.0000
C C21 0.9162(4) 0.4779(2) 0.2122(3) 0.0258 Uani 1.0000
N N23 0.7732(4) 0.4958(2) 0.1820(2) 0.0301 Uani 1.0000
N N24 0.7448(4) 0.5367(2) 0.0842(3) 0.0341 Uani 1.0000
C C25 0.6178(5) 0.5803(3) 0.0657(3) 0.0370 Uani 1.0000
C C27 0.5820(5) 0.6268(3) -0.0346(3) 0.0413 Uani 1.0000
C C26 0.5009(6) 0.5914(4) 0.1369(4) 0.0487 Uani 1.0000
C C22 1.0477(5) 0.4992(3) 0.1570(3) 0.0363 Uani 1.0000
H H5 0.8117 0.2442 0.2822 0.0396 Uiso 1.0000
H H6 0.5785 0.1667 0.2260 0.0411 Uiso 1.0000
H H7 0.3403 0.2271 0.2407 0.0409 Uiso 1.0000
H H8 0.3245 0.3690 0.3040 0.0364 Uiso 1.0000
H H4 0.8560 0.7312 0.4877 0.0372 Uiso 1.0000
H H3 0.6855 0.8437 0.5051 0.0417 Uiso 1.0000
H H2 0.4150 0.8196 0.4786 0.0419 Uiso 1.0000
H H1 0.3181 0.6816 0.4280 0.0349 Uiso 1.0000
H H10 1.0397 0.4707 0.3542 0.0334 Uiso 1.0000
H H11 1.0097 0.3759 0.3019 0.0321 Uiso 1.0000
H H20 0.4768 0.6120 -0.0675 0.0614 Uiso 1.0000
H H18 0.5915 0.6909 -0.0245 0.0623 Uiso 1.0000
H H19 0.6553 0.6078 -0.0779 0.0617 Uiso 1.0000
H H15 0.4565 0.6506 0.1315 0.0720 Uiso 1.0000
H H16 0.5516 0.5824 0.2069 0.0725 Uiso 1.0000
H H17 0.4179 0.5475 0.1194 0.0723 Uiso 1.0000
H H13 1.0232 0.4842 0.0867 0.0554 Uiso 1.0000
H H14 1.0673 0.5604 0.1619 0.0561 Uiso 1.0000
H H12 1.1415 0.4695 0.1848 0.0554 Uiso 1.0000
H H9 0.9793 0.4019 0.4925 0.0440 Uiso 1.0000

loop_
_atom_site_aniso_label
_atom_site_aniso_U_11
_atom_site_aniso_U_22
_atom_site_aniso_U_33
_atom_site_aniso_U_12
_atom_site_aniso_U_13
_atom_site_aniso_U_23
O19 0.0221(13) 0.0337(15) 0.0307(15) -0.0019(12) 0.0004(11) 0.0048(12)
C6 0.0199(18) 0.030(2) 0.0239(19) 0.0019(16) 0.0029(15) 0.0069(16)
C14 0.0199(18) 0.029(2) 0.0214(18) -0.0007(15) 0.0025(14) 0.0016(16)
N11 0.0198(15) 0.0290(17) 0.0247(16) -0.0018(13) 0.0028(12) 0.0013(14)
C16 0.0276(19) 0.025(2) 0.0200(18) -0.0013(16) 0.0023(15) 0.0037(15)
C15 0.0254(19) 0.028(2) 0.0224(19) -0.0033(16) 0.0051(15) 0.0065(16)
C7 0.033(2) 0.031(2) 0.036(2) 0.0001(18) 0.0052(17) 0.0031(18)
C8 0.039(2) 0.029(2) 0.034(2) -0.0014(18) 0.0058(18) -0.0013(18)
C9 0.037(2) 0.036(2) 0.027(2) -0.0116(19) -0.0015(17) 0.0008(18)
C10 0.026(2) 0.036(2) 0.030(2) -0.0031(17) 0.0006(16) 0.0058(18)
C12 0.023(2) 0.033(2) 0.0212(19) -0.0011(16) 0.0028(15) 0.0003(16)
O18 0.0193(14) 0.0423(17) 0.0384(16) -0.0002(12) 0.0011(12) -0.0022(13)
C17 0.0224(19) 0.034(2) 0.0189(18) 0.0002(16) 0.0035(14) 0.0042(16)
C13 0.0230(19) 0.030(2) 0.0244(19) 0.0033(16) 0.0049(15) 0.0058(16)
N5 0.0210(16) 0.0290(18) 0.0278(17) -0.0004(14) 0.0033(13) 0.0038(14)
C4 0.026(2) 0.029(2) 0.039(2) -0.0041(17) 0.0069(17) 0.0003(18)
C3 0.038(2) 0.028(2) 0.040(2) -0.0015(18) 0.0060(19) -0.0028(18)
C2 0.034(2) 0.035(2) 0.036(2) 0.0072(19) 0.0065(18) 0.0013(19)
C1 0.0231(19) 0.035(2) 0.030(2) 0.0068(17) 0.0040(16) 0.0073(17)
C20 0.0226(19) 0.028(2) 0.031(2) 0.0020(16) 0.0040(16) 0.0020(16)
C21 0.028(2) 0.025(2) 0.0245(19) 0.0039(16) 0.0060(16) -0.0017(16)
N23 0.0278(18) 0.0352(19) 0.0271(17) 0.0024(15) 0.0042(14) 0.0050(15)
N24 0.0301(18) 0.039(2) 0.0329(19) 0.0024(16) 0.0034(15) 0.0086(16)
C25 0.034(2) 0.040(2) 0.037(2) -0.004(2) 0.0052(18) 0.003(2)
C27 0.037(2) 0.048(3) 0.037(2) 0.004(2) 0.0009(19) 0.008(2)
C26 0.044(3) 0.058(3) 0.044(3) 0.011(2) 0.007(2) 0.004(2)
C22 0.032(2) 0.043(3) 0.035(2) 0.0011(19) 0.0101(18) -0.001(2)

loop_
_atom_type_symbol
_atom_type_scat_Cromer_Mann_a1
_atom_type_scat_Cromer_Mann_a2
_atom_type_scat_Cromer_Mann_a3
_atom_type_scat_Cromer_Mann_a4
_atom_type_scat_Cromer_Mann_b1
_atom_type_scat_Cromer_Mann_b2
_atom_type_scat_Cromer_Mann_b3
_atom_type_scat_Cromer_Mann_b4
_atom_type_scat_Cromer_Mann_c
_atom_type_scat_dispersion_real
_atom_type_scat_dispersion_imag
_atom_type_scat_source
C 2.3100 1.0200 1.5886 0.8650 20.8439 10.2075 0.5687 51.6512 0.2156 0.0033 0.0016 'International Tables Vol C 4.2.6.8 and 6.1.1.4'
H 0.4930 0.3229 0.1402 0.0408 10.5109 26.1257 3.1424 57.7998 0.0030 0.0000 0.0000 'International Tables Vol C 4.2.6.8 and 6.1.1.4'
N 12.2126 3.1322 2.0125 1.1663 0.0057 9.8933 28.9975 0.5826 -11.5290 0.0061 0.0033 'International Tables Vol C 4.2.6.8 and 6.1.1.4'
O 3.0485 2.2868 1.5463 0.8670 13.2771 5.7011 0.3239 32.9089 0.2508 0.0106 0.0060 'International Tables Vol C 4.2.6.8 and 6.1.1.4'

loop_
_geom_angle_atom_site_label_1
_geom_angle_atom_site_label_2
_geom_angle_atom_site_label_3
_geom_angle
_geom_angle_publ_flag
C6 O19 H9 106.3 no
O19 C6 C14 109.3(3) no
O19 C6 C15 105.5(3) no
C14 C6 C15 101.0(3) no
O19 C6 C20 109.4(3) no
C14 C6 C20 113.8(3) no
C15 C6 C20 117.0(3) no
C6 C14 N11 108.9(3) no
C6 C14 N5 125.1(3) no
N11 C14 N5 126.0(3) no
C14 N11 C16 110.3(3) no
C14 N11 C12 122.3(3) no
C16 N11 C12 127.4(3) no
N11 C16 C15 108.9(3) no
N11 C16 C10 128.6(4) no
C15 C16 C10 122.5(4) no
C6 C15 C16 110.5(3) no
C6 C15 C7 129.4(4) no
C16 C15 C7 120.1(4) no
C15 C7 C8 118.5(4) no
C15 C7 H5 120.3 no
C8 C7 H5 121.2 no
C7 C8 C9 120.2(4) no
C7 C8 H6 120.4 no
C9 C8 H6 119.3 no
C8 C9 C10 121.8(4) no
C8 C9 H7 120.1 no
C10 C9 H7 118.0 no
C9 C10 C16 116.7(4) no
C9 C10 H8 121.4 no
C16 C10 H8 121.9 no
N11 C12 O18 121.6(4) no
N11 C12 C17 113.4(3) no
O18 C12 C17 125.0(4) no
C12 C17 C13 120.0(3) no
C12 C17 C1 120.0(3) no
C13 C17 C1 120.0(4) no
C17 C13 N5 122.1(4) no
C17 C13 C4 118.8(3) no
N5 C13 C4 119.1(3) no
C13 N5 C14 116.3(3) no
C13 C4 C3 120.2(4) no
C13 C4 H4 120.1 no
C3 C4 H4 119.7 no
C4 C3 C2 120.6(4) no
C4 C3 H3 118.8 no
C2 C3 H3 120.6 no
C3 C2 C1 120.2(4) no
C3 C2 H2 120.2 no
C1 C2 H2 119.6 no
C17 C1 C2 120.1(4) no
C17 C1 H1 120.0 no
C2 C1 H1 119.9 no
C6 C20 C21 117.3(3) no
C6 C20 H10 108.6 no
C21 C20 H10 106.4 no
C6 C20 H11 106.8 no
C21 C20 H11 108.1 no
H10 C20 H11 109.6 no
C20 C21 N23 118.6(3) no
C20 C21 C22 115.4(3) no
N23 C21 C22 126.0(4) no
C21 N23 N24 113.2(3) no
N23 N24 C25 114.4(3) no
N24 C25 C27 117.4(4) no
N24 C25 C26 126.1(4) no
C27 C25 C26 116.5(4) no
C25 C27 H20 109.5 no
C25 C27 H18 110.1 no
H20 C27 H18 109.9 no
C25 C27 H19 109.3 no
H20 C27 H19 109.0 no
H18 C27 H19 109.0 no
C25 C26 H15 110.9 no
C25 C26 H16 109.9 no
H15 C26 H16 108.1 no
C25 C26 H17 108.7 no
H15 C26 H17 109.8 no
H16 C26 H17 109.4 no
C21 C22 H13 111.6 no
C21 C22 H14 108.7 no
H13 C22 H14 108.1 no
C21 C22 H12 112.6 no
H13 C22 H12 107.9 no
H14 C22 H12 107.8 no

loop_
_geom_bond_atom_site_label_1
_geom_bond_atom_site_label_2
_geom_bond_distance
_geom_bond_publ_flag
O19 C6 1.436(4) no
O19 H9 0.826 no
C6 C14 1.532(5) no
C6 C15 1.518(5) no
C6 C20 1.520(5) no
C14 N11 1.386(5) no
C14 N5 1.281(5) no
N11 C16 1.426(5) no
N11 C12 1.391(5) no
C16 C15 1.380(5) no
C16 C10 1.381(5) no
C15 C7 1.377(6) no
C7 C8 1.399(6) no
C7 H5 0.941 no
C8 C9 1.377(6) no
C8 H6 0.916 no
C9 C10 1.390(6) no
C9 H7 0.941 no
C10 H8 0.928 no
C12 O18 1.226(4) no
C12 C17 1.463(5) no
C17 C13 1.408(5) no
C17 C1 1.402(5) no
C13 N5 1.401(5) no
C13 C4 1.399(5) no
C4 C3 1.379(6) no
C4 H4 0.939 no
C3 C2 1.393(6) no
C3 H3 0.929 no
C2 C1 1.367(6) no
C2 H2 0.950 no
C1 H1 0.942 no
C20 C21 1.505(5) no
C20 H10 0.975 no
C20 H11 0.979 no
C21 N23 1.268(5) no
C21 C22 1.491(5) no
N23 N24 1.423(4) no
N24 C25 1.272(5) no
C25 C27 1.493(6) no
C25 C26 1.507(6) no
C27 H20 0.971 no
C27 H18 0.979 no
C27 H19 0.969 no
C26 H15 0.973 no
C26 H16 0.970 no
C26 H17 0.979 no
C22 H13 0.950 no
C22 H14 0.942 no
C22 H12 0.948 no

loop_
_geom_hbond_atom_site_label_D
_geom_hbond_atom_site_label_H
_geom_hbond_atom_site_label_A
_geom_hbond_site_symmetry_A
_geom_hbond_distance_DH
_geom_hbond_distance_HA
_geom_hbond_distance_DA
_geom_hbond_angle_DHA
_geom_hbond_publ_flag
C20 H10 O18 1_655 0.9748 2.572 3.381(6) 140.40(11) yes
O19 H9 N5 2_766 0.82612 2.082 2.872(6) 159.93(11) yes
